data_2240510
loop_
_publ_author_name
'Strehler, Frank'
'Korb, Marcus'
'Lang, Heinrich'

_publ_section_title
;
 Crystal structure of ruthenocenecarbonitrile
;
_journal_coeditor_code WM5119
_journal_issue 4
_journal_name_full 'Acta Crystallographica Section E'
_journal_page_first 398
_journal_page_last 401
_journal_paper_doi 10.1107/S205698901500540X
_journal_volume 71
_journal_year 2015
_chemical_formula_iupac '[Ru (C5 H5) (C6 H4 N)]'
_chemical_formula_moiety 'C11 H9 N Ru'
_chemical_formula_sum 'C11 H9 N Ru'
_chemical_formula_weight 256.26
_chemical_name_systematic
;
Ruthenocenecarbonitrile
;
_space_group_crystal_system monoclinic
_space_group_IT_number 11
_space_group_name_Hall '-P 2yb'
_space_group_name_H-M_alt 'P 1 21/m 1'
_symmetry_space_group_name_Hall '-P 2yb'
_symmetry_space_group_name_H-M 'P 1 21/m 1'
_atom_sites_solution_hydrogens geom
_atom_sites_solution_primary direct
_atom_sites_solution_secondary difmap
_audit_creation_method SHELXL-2013
_cell_angle_alpha 90
_cell_angle_beta 106.497(2)
_cell_angle_gamma 90
_cell_formula_units_Z 2
_cell_length_a 7.2023(2)
_cell_length_b 8.6802(2)
_cell_length_c 7.29220(10)
_cell_measurement_reflns_used 26762
_cell_measurement_temperature 110
_cell_measurement_theta_max 28.691
_cell_measurement_theta_min 3.502
_cell_volume 437.123(17)
_computing_cell_refinement
;
CrysAlis RED (Oxford Diffraction, 2006)
;
_computing_data_collection
;
CrysAlis CCD (Oxford Diffraction, 2006)
;
_computing_data_reduction
;
CrysAlis RED (Oxford Diffraction, 2006)
;
_computing_molecular_graphics
;
ORTEP-3 for Windows (Farrugia, 2012) and SHELXTL (Sheldrick,
2008)
;
_computing_publication_material
;
WinGX (Farrugia, 2012) and publCIF (Westrip, 2010)
;
_computing_structure_refinement
;
SHELXL2013 (Sheldrick, 2015)
;
_computing_structure_solution
;
SHELXS97 (Sheldrick, 2008)
;
_diffrn_ambient_temperature 110
_diffrn_measured_fraction_theta_full 0.986
_diffrn_measured_fraction_theta_max 0.986
_diffrn_measurement_device_type 'Oxford Gemini S CCD'
_diffrn_measurement_method '\w scans'
_diffrn_radiation_monochromator graphite
_diffrn_radiation_source 'fine-focus sealed tube'
_diffrn_radiation_type MoK\a
_diffrn_radiation_wavelength 0.71073
_diffrn_reflns_av_R_equivalents 0.0189
_diffrn_reflns_limit_h_max 8
_diffrn_reflns_limit_h_min -8
_diffrn_reflns_limit_k_max 10
_diffrn_reflns_limit_k_min -10
_diffrn_reflns_limit_l_max 8
_diffrn_reflns_limit_l_min -8
_diffrn_reflns_number 27710
_diffrn_reflns_theta_full 26.000
_diffrn_reflns_theta_max 25.998
_diffrn_reflns_theta_min 3.509
_diffrn_standards_decay_% 0
_diffrn_standards_interval_count 5
_diffrn_standards_interval_time 10
_diffrn_standards_number 2
_exptl_absorpt_coefficient_mu 1.735
_exptl_absorpt_correction_T_max 1.00000
_exptl_absorpt_correction_T_min 0.84868
_exptl_absorpt_correction_type multi-scan
_exptl_absorpt_process_details
;
(<i>CrysAlis RED</i>; Oxford Diffraction, 2006)
;
_exptl_crystal_colour 'yellow green'
_exptl_crystal_density_diffrn 1.947
_exptl_crystal_description block
_exptl_crystal_F_000 252
_exptl_crystal_size_max 0.38
_exptl_crystal_size_mid 0.30
_exptl_crystal_size_min 0.30
_refine_diff_density_max 0.266
_refine_diff_density_min -0.393
_refine_ls_extinction_method none
_refine_ls_goodness_of_fit_ref 1.053
_refine_ls_hydrogen_treatment constr
_refine_ls_matrix_type full
_refine_ls_number_parameters 67
_refine_ls_number_reflns 900
_refine_ls_number_restraints 0
_refine_ls_restrained_S_all 1.053
_refine_ls_R_factor_all 0.0125
_refine_ls_R_factor_gt 0.0120
_refine_ls_shift/su_max 0.000
_refine_ls_shift/su_mean 0.000
_refine_ls_structure_factor_coef Fsqd
_refine_ls_weighting_details 'w=1/[\s^2^(Fo^2^)+(0.0218P)^2^+0.1909P] where P=(Fo^2^+2Fc^2^)/3'
_refine_ls_weighting_scheme calc
_refine_ls_wR_factor_gt 0.0319
_refine_ls_wR_factor_ref 0.0321
_reflns_number_gt 877
_reflns_number_total 900
_reflns_threshold_expression I>2\s(I)
_cod_data_source_file wm5119sup1.cf
_cod_data_source_block I
_cod_original_cell_volume 437.122(17)
_cod_database_code 2240510
_cod_database_fobs_code 2240510
_shelx_space_group_comment
;
The symmetry employed for this shelxl refinement is uniquely defined
by the following loop, which should always be used as a source of
symmetry information in preference to the above space-group names.
They are only intended as comments.
;
_shelxl_version_number .2013

loop_
_space_group_symop_operation_xyz
'x, y, z'
'-x, y+1/2, -z'
'-x, -y, -z'
'x, -y-1/2, z'

loop_
_atom_site_type_symbol
_atom_site_label
_atom_site_fract_x
_atom_site_fract_y
_atom_site_fract_z
_atom_site_U_iso_or_equiv
_atom_site_adp_type
_atom_site_calc_flag
_atom_site_occupancy
C C1 -0.4152(3) 0.2500 -0.0364(3) 0.0162(4) Uani d 1
C C2 -0.3084(3) 0.2500 0.1617(3) 0.0142(4) Uani d 1
C C3 -0.24721(18) 0.11497(16) 0.27791(19) 0.0142(3) Uani d 1
H H3C -0.2679 0.0130 0.2382 0.017 Uiso calc 1
C C4 -0.14854(18) 0.16776(15) 0.46603(18) 0.0145(3) Uani d 1
H H4C -0.0935 0.1053 0.5710 0.017 Uiso calc 1
C C5 0.1429(3) 0.2500 0.0334(3) 0.0185(4) Uani d 1
H H5C 0.0744 0.2500 -0.0957 0.022 Uiso calc 1
C C6 0.20428(19) 0.11674(17) 0.1491(2) 0.0175(3) Uani d 1
H H6C 0.1832 0.0149 0.1089 0.021 Uiso calc 1
C C7 0.30392(17) 0.16746(16) 0.33757(19) 0.0158(3) Uani d 1
H H7C 0.3591 0.1045 0.4420 0.019 Uiso calc 1
N N1 -0.5024(2) 0.2500 -0.1949(3) 0.0244(4) Uani d 1
Ru Ru1 0.00474(2) 0.2500 0.26311(2) 0.00953(7) Uani d 1

loop_
_atom_site_aniso_label
_atom_site_aniso_U_11
_atom_site_aniso_U_22
_atom_site_aniso_U_33
_atom_site_aniso_U_12
_atom_site_aniso_U_13
_atom_site_aniso_U_23
C1 0.0120(8) 0.0168(9) 0.0198(10) 0.000 0.0045(7) 0.000
C2 0.0093(8) 0.0168(9) 0.0170(9) 0.000 0.0044(7) 0.000
C3 0.0111(6) 0.0148(7) 0.0182(6) -0.0022(5) 0.0065(5) -0.0003(5)
C4 0.0145(6) 0.0163(7) 0.0146(6) 0.0003(5) 0.0072(5) 0.0029(5)
C5 0.0155(9) 0.0283(11) 0.0145(9) 0.000 0.0087(7) 0.000
C6 0.0143(6) 0.0190(7) 0.0222(7) 0.0005(5) 0.0101(5) -0.0047(6)
C7 0.0098(6) 0.0191(7) 0.0193(6) 0.0033(5) 0.0054(5) 0.0029(5)
N1 0.0222(9) 0.0274(10) 0.0208(9) 0.000 0.0015(7) 0.000
Ru1 0.00850(10) 0.00992(10) 0.01040(10) 0.000 0.00305(6) 0.000

loop_
_atom_type_symbol
_atom_type_description
_atom_type_scat_dispersion_real
_atom_type_scat_dispersion_imag
_atom_type_scat_source
C C 0.0033 0.0016 'International Tables Vol C Tables 4.2.6.8 and 6.1.1.4'
N N 0.0061 0.0033 'International Tables Vol C Tables 4.2.6.8 and 6.1.1.4'
Ru Ru -1.2594 0.8363 'International Tables Vol C Tables 4.2.6.8 and 6.1.1.4'
H H 0.0000 0.0000 'International Tables Vol C Tables 4.2.6.8 and 6.1.1.4'

loop_
_geom_angle_atom_site_label_1
_geom_angle_atom_site_label_2
_geom_angle_atom_site_label_3
_geom_angle_site_symmetry_1
_geom_angle_site_symmetry_3
_geom_angle
N1 C1 C2 . . 179.4(2)
C1 C2 C3 . 4_565 125.52(8)
C1 C2 C3 . . 125.52(8)
C3 C2 C3 4_565 . 108.96(16)
C1 C2 Ru1 . . 123.64(13)
C3 C2 Ru1 4_565 . 71.57(8)
C3 C2 Ru1 . . 71.57(8)
C4 C3 C2 . . 106.82(12)
C4 C3 Ru1 . . 71.48(7)
C2 C3 Ru1 . . 69.80(9)
C4 C3 H3C . . 126.6
C2 C3 H3C . . 126.6
Ru1 C3 H3C . . 123.8
C4 C4 C3 4_565 . 108.70(8)
C4 C4 Ru1 4_565 . 71.08(3)
C3 C4 Ru1 . . 70.51(7)
C4 C4 H4C 4_565 . 125.7
C3 C4 H4C . . 125.7
Ru1 C4 H4C . . 124.4
C6 C5 C6 4_565 . 108.40(17)
C6 C5 Ru1 4_565 . 71.18(9)
C6 C5 Ru1 . . 71.18(9)
C6 C5 H5C 4_565 . 125.8
C6 C5 H5C . . 125.8
Ru1 C5 H5C . . 123.5
C5 C6 C7 . . 107.83(13)
C5 C6 Ru1 . . 70.66(9)
C7 C6 Ru1 . . 71.06(7)
C5 C6 H6C . . 126.1
C7 C6 H6C . . 126.1
Ru1 C6 H6C . . 123.8
C6 C7 C7 . 4_565 107.97(8)
C6 C7 Ru1 . . 70.83(7)
C7 C7 Ru1 4_565 . 70.88(4)
C6 C7 H7C . . 126.0
C7 C7 H7C 4_565 . 126.0
Ru1 C7 H7C . . 123.9
C2 Ru1 C5 . . 113.36(7)
C2 Ru1 C6 . 4_565 127.17(5)
C5 Ru1 C6 . 4_565 38.16(5)
C2 Ru1 C6 . . 127.17(5)
C5 Ru1 C6 . . 38.16(5)
C6 Ru1 C6 4_565 . 63.94(8)
C2 Ru1 C7 . 4_565 160.38(4)
C5 Ru1 C7 . 4_565 63.77(6)
C6 Ru1 C7 4_565 4_565 38.11(5)
C6 Ru1 C7 . 4_565 63.89(5)
C2 Ru1 C7 . . 160.38(4)
C5 Ru1 C7 . . 63.77(6)
C6 Ru1 C7 4_565 . 63.89(5)
C6 Ru1 C7 . . 38.11(5)
C7 Ru1 C7 4_565 . 38.23(7)
C2 Ru1 C3 . 4_565 38.63(4)
C5 Ru1 C3 . 4_565 127.17(5)
C6 Ru1 C3 4_565 4_565 112.30(6)
C6 Ru1 C3 . 4_565 161.19(5)
C7 Ru1 C3 4_565 4_565 125.76(5)
C7 Ru1 C3 . 4_565 159.25(5)
C2 Ru1 C3 . . 38.63(4)
C5 Ru1 C3 . . 127.17(5)
C6 Ru1 C3 4_565 . 161.18(5)
C6 Ru1 C3 . . 112.30(6)
C7 Ru1 C3 4_565 . 159.25(5)
C7 Ru1 C3 . . 125.76(5)
C3 Ru1 C3 4_565 . 64.76(7)
C2 Ru1 C4 . 4_565 63.69(6)
C5 Ru1 C4 . 4_565 160.55(4)
C6 Ru1 C4 4_565 4_565 126.43(5)
C6 Ru1 C4 . 4_565 159.58(5)
C7 Ru1 C4 4_565 4_565 111.94(5)
C7 Ru1 C4 . 4_565 125.87(5)
C3 Ru1 C4 4_565 4_565 38.01(5)
C3 Ru1 C4 . 4_565 63.86(5)
C2 Ru1 C4 . . 63.69(6)
C5 Ru1 C4 . . 160.55(4)
C6 Ru1 C4 4_565 . 159.58(5)
C6 Ru1 C4 . . 126.42(5)
C7 Ru1 C4 4_565 . 125.87(5)
C7 Ru1 C4 . . 111.94(5)
C3 Ru1 C4 4_565 . 63.86(5)
C3 Ru1 C4 . . 38.01(5)
C4 Ru1 C4 4_565 . 37.84(7)

loop_
_geom_bond_atom_site_label_1
_geom_bond_atom_site_label_2
_geom_bond_site_symmetry_2
_geom_bond_distance
C1 N1 . 1.148(3)
C1 C2 . 1.431(3)
C2 C3 4_565 1.4401(17)
C2 C3 . 1.4401(17)
C2 Ru1 . 2.1649(18)
C3 C4 . 1.4294(18)
C3 Ru1 . 2.1885(13)
C3 H3C . 0.9300
C4 C4 4_565 1.428(3)
C4 Ru1 . 2.2013(12)
C4 H4C . 0.9300
C5 C6 4_565 1.4262(18)
C5 C6 . 1.4262(18)
C5 Ru1 . 2.1780(18)
C5 H5C . 0.9300
C6 C7 . 1.4274(19)
C6 Ru1 . 2.1848(13)
C6 H6C . 0.9300
C7 C7 4_565 1.433(3)
C7 Ru1 . 2.1878(12)
C7 H7C . 0.9300
Ru1 C6 4_565 2.1848(13)
Ru1 C7 4_565 2.1878(12)
Ru1 C3 4_565 2.1885(13)
Ru1 C4 4_565 2.2013(12)

loop_
_geom_torsion_atom_site_label_1
_geom_torsion_atom_site_label_2
_geom_torsion_atom_site_label_3
_geom_torsion_atom_site_label_4
_geom_torsion_site_symmetry_1
_geom_torsion_site_symmetry_4
_geom_torsion
C1 C2 C3 C4 . . -179.04(16)
C3 C2 C3 C4 4_565 . 0.13(19)
Ru1 C2 C3 C4 . . 62.30(9)
C1 C2 C3 Ru1 . . 118.66(18)
C3 C2 C3 Ru1 4_565 . -62.17(12)
C2 C3 C4 C4 . 4_565 -0.08(12)
Ru1 C3 C4 C4 . 4_565 61.12(4)
C2 C3 C4 Ru1 . . -61.20(10)
C6 C5 C6 C7 4_565 . 0.1(2)
Ru1 C5 C6 C7 . . -61.69(9)
C6 C5 C6 Ru1 4_565 . 61.79(12)
C5 C6 C7 C7 . 4_565 -0.06(12)
Ru1 C6 C7 C7 . 4_565 -61.50(4)
C5 C6 C7 Ru1 . . 61.44(10)
